data_4515808
loop_
_publ_author_name
'Messinis, Antonis M.'
'Batsanov, Andrei S.'
'Wright, William R. H.'
'Howard, Judith A. K.'
'Hanton, Martin J.'
'Dyer, Philip W.'

_publ_section_title
;
 Bis(Imido) Tungsten Complexes: Efficient Precatalysts for the Homogeneous
 Dimerization of Ethylene
;
_journal_issue 12
_journal_name_full 'ACS Catalysis'
_journal_page_first 11249
_journal_paper_doi 10.1021/acscatal.8b02202
_journal_volume 8
_journal_year 2018
_chemical_formula_moiety 'C20 H36 Cl2 N2 O2 W'
_chemical_formula_sum 'C20 H36 Cl2 N2 O2 W'
_chemical_formula_weight 591.26
_space_group_crystal_system triclinic
_space_group_IT_number 2
_space_group_name_Hall '-P 1'
_space_group_name_H-M_alt 'P -1'
_atom_sites_solution_hydrogens geom
_atom_sites_solution_primary heavy
_atom_sites_solution_secondary difmap
_audit_creation_date 2017-11-08
_audit_creation_method
;
Olex2 1.2-beta
(compiled 2017.08.10 svn.r3458 for OlexSys, GUI svn.r5381)
;
_cell_angle_alpha 70.528(8)
_cell_angle_beta 85.509(8)
_cell_angle_gamma 71.846(8)
_cell_formula_units_Z 2
_cell_length_a 9.8343(6)
_cell_length_b 9.9604(6)
_cell_length_c 13.7645(8)
_cell_measurement_reflns_used 9974
_cell_measurement_temperature 120(2)
_cell_measurement_theta_max 34.26
_cell_measurement_theta_min 2.18
_cell_volume 1207.40(15)
_computing_cell_refinement 'SAINT v7.46A (Bruker, 2008)'
_computing_data_collection 'SMART v5.625 (Bruker, 2001)'
_computing_data_reduction 'SAINT v7.46A (Bruker, 2008)'
_computing_molecular_graphics 'Olex2 (Dolomanov et al., 2009)'
_computing_publication_material 'Olex2 (Dolomanov et al., 2009)'
_computing_structure_refinement 'ShelXL 2016/6 (Sheldrick, 2015)'
_computing_structure_solution 'SHELXS (Sheldrick, 2008)'
_diffrn_ambient_temperature 120(2)
_diffrn_detector_area_resol_mean 5.6
_diffrn_measured_fraction_theta_full 1.000
_diffrn_measured_fraction_theta_max 1.000
_diffrn_measurement_device_type 'Bruker SMART 6000 CCD area detector'
_diffrn_measurement_method '\w scans'
_diffrn_orient_matrix_UB_11 0.095726
_diffrn_orient_matrix_UB_12 0.010602
_diffrn_orient_matrix_UB_13 -0.024944
_diffrn_orient_matrix_UB_21 -0.028286
_diffrn_orient_matrix_UB_22 0.011550
_diffrn_orient_matrix_UB_23 -0.071332
_diffrn_orient_matrix_UB_31 -0.039224
_diffrn_orient_matrix_UB_32 0.110797
_diffrn_orient_matrix_UB_33 -0.014882
_diffrn_radiation_monochromator graphite
_diffrn_radiation_type MoK\a
_diffrn_radiation_wavelength 0.71073
_diffrn_reflns_av_R_equivalents 0.0362
_diffrn_reflns_av_unetI/netI 0.0357
_diffrn_reflns_Laue_measured_fraction_full 1.000
_diffrn_reflns_Laue_measured_fraction_max 1.000
_diffrn_reflns_limit_h_max 13
_diffrn_reflns_limit_h_min -13
_diffrn_reflns_limit_k_max 14
_diffrn_reflns_limit_k_min -14
_diffrn_reflns_limit_l_max 19
_diffrn_reflns_limit_l_min -19
_diffrn_reflns_number 21874
_diffrn_reflns_point_group_measured_fraction_full 1.000
_diffrn_reflns_point_group_measured_fraction_max 1.000
_diffrn_reflns_theta_full 25.242
_diffrn_reflns_theta_max 29.999
_diffrn_reflns_theta_min 1.570
_diffrn_source 'fine-focus sealed tube'
_diffrn_source_current 35.0
_diffrn_source_power 1.75
_diffrn_source_target Mo
_diffrn_source_voltage 50.0
_diffrn_standards_number 0
_exptl_absorpt_coefficient_mu 5.021
_exptl_absorpt_correction_T_max 0.6710
_exptl_absorpt_correction_T_min 0.3625
_exptl_absorpt_correction_type integration
_exptl_absorpt_process_details
;
 SADABS-2008/1 (Bruker,2008) was used for absorption correction. 
 wR2(int) was 0.0650 before and 0.0496 after correction. The Ratio 
 of minimum to maximum transmission is 0.5402. The \l/2 correction 
 factor is 0.0015.
;
_exptl_crystal_colour yellow
_exptl_crystal_colour_primary yellow
_exptl_crystal_density_diffrn 1.626
_exptl_crystal_density_method 'not measured'
_exptl_crystal_description parallelepiped
_exptl_crystal_F_000 588
_exptl_crystal_size_max 0.19
_exptl_crystal_size_mid 0.18
_exptl_crystal_size_min 0.09
_refine_diff_density_max 2.720
_refine_diff_density_min -1.704
_refine_diff_density_rms 0.146
_refine_ls_extinction_method none
_refine_ls_goodness_of_fit_ref 1.042
_refine_ls_hydrogen_treatment mixed
_refine_ls_matrix_type full
_refine_ls_number_parameters 262
_refine_ls_number_reflns 7040
_refine_ls_number_restraints 36
_refine_ls_restrained_S_all 1.040
_refine_ls_R_factor_all 0.0306
_refine_ls_R_factor_gt 0.0266
_refine_ls_shift/su_max 0.001
_refine_ls_shift/su_mean 0.000
_refine_ls_structure_factor_coef Fsqd
_refine_ls_weighting_details 'w=1/[\s^2^(Fo^2^)+(0.0350P)^2^+1.7260P] where P=(Fo^2^+2Fc^2^)/3'
_refine_ls_weighting_scheme calc
_refine_ls_wR_factor_gt 0.0662
_refine_ls_wR_factor_ref 0.0690
_reflns_Friedel_coverage 0.000
_reflns_number_gt 6447
_reflns_number_total 7040
_reflns_threshold_expression 'I > 2\s(I)'
_cod_data_source_file W-bisimido.cif
_cod_data_source_block 12_11srv013
_cod_depositor_comments
;
The following automatic conversions were performed:

data item '_diffrn_source_target' value 'MO' was changed to 'Mo' in
accordance with the
/home/data/users/saulius/crontab/automatic-downloads/current/ACS/lib/dictionaries/cif_core.dic
dictionary named 'cif_core.dic' version 2.4.2 last updated on
2011-04-26.

Automatic conversion script
Id: cif_fix_values 6909 2019-04-08 15:41:33Z antanas 
;
_cod_database_code 4515808
_shelx_shelxl_version_number 2016/6
_shelx_space_group_comment
;
The symmetry employed for this shelxl refinement is uniquely defined
by the following loop, which should always be used as a source of
symmetry information in preference to the above space-group names.
They are only intended as comments.
;
_olex2_refinement_description
;
1. Fixed Uiso
 At 1.2 times of:
  All C(H) groups, All C(H,H) groups
2. Rigid body (RIGU) restrains
 W, N1, C5, C7, C6, C8
 with sigma for 1-2 distances of 0.004 and sigma for 1-3 distances of 0.004
3. Others
 Uiso(H17A)=Uiso(H17B)=Uiso(H17C)=FVAR(1)
 Uiso(H1A)=Uiso(H1B)=Uiso(H1C)=FVAR(2)
 Uiso(H19A)=Uiso(H19B)=Uiso(H19C)=FVAR(3)
 Uiso(H4A)=Uiso(H4B)=Uiso(H4C)=FVAR(4)
 Uiso(H7A)=Uiso(H7B)=Uiso(H7C)=FVAR(5)
 Uiso(H16A)=Uiso(H16B)=Uiso(H16C)=FVAR(6)
 Uiso(H20A)=Uiso(H20B)=Uiso(H20C)=FVAR(7)
 Uiso(H8A)=Uiso(H8B)=Uiso(H8C)=FVAR(8)
 Uiso(H6A)=Uiso(H6B)=Uiso(H6C)=FVAR(9)
4.a Riding coordinates:
 C2(H2A,H2B), C3(H3A,H3B), C11(H11), C12(H12), C13(H13), C15(H15), C18(H18)
4.b Rotating group:
 C1(H1A,H1B,H1C), C4(H4A,H4B,H4C), C7(H7A,H7B,H7C), C16(H16A,H16B,H16C),
 C17(H17A,H17B,H17C), C19(H19A,H19B,H19C), C20(H20A,H20B,H20C), C6(H6A,H6B,H6C),
  C8(H8A,H8B,H8C)
;

loop_
_space_group_symop_operation_xyz
'x, y, z'
'-x, -y, -z'

loop_
_atom_site_label
_atom_site_type_symbol
_atom_site_fract_x
_atom_site_fract_y
_atom_site_fract_z
_atom_site_U_iso_or_equiv
_atom_site_adp_type
_atom_site_occupancy
_atom_site_site_symmetry_order
_atom_site_calc_flag
_atom_site_refinement_flags_posn
_atom_site_refinement_flags_adp
_atom_site_disorder_assembly
_atom_site_disorder_group
W W 0.31229(2) 0.75674(2) 0.18045(2) 0.01400(4) Uani 1 1 d . U . .
Cl1 Cl 0.45999(8) 0.90686(8) 0.18172(6) 0.02081(14) Uani 1 1 d . . . .
Cl2 Cl 0.14665(8) 0.67788(8) 0.11134(6) 0.01994(14) Uani 1 1 d . . . .
O1 O 0.1679(2) 0.9882(2) 0.08031(17) 0.0180(4) Uani 1 1 d . . . .
O2 O 0.3828(2) 0.8130(2) 0.00607(16) 0.0176(4) Uani 1 1 d . . . .
N1 N 0.2231(3) 0.7737(3) 0.2924(2) 0.0176(5) Uani 1 1 d . U . .
N2 N 0.4461(3) 0.5816(3) 0.2171(2) 0.0160(5) Uani 1 1 d . . . .
C1 C 0.1016(4) 1.1008(4) 0.1276(3) 0.0258(7) Uani 1 1 d . . . .
H1A H 0.056976 1.056992 0.191560 0.033(7) Uiso 1 1 d GR . . .
H1B H 0.028214 1.182362 0.080200 0.033(7) Uiso 1 1 d GR . . .
H1C H 0.174175 1.139944 0.143079 0.033(7) Uiso 1 1 d GR . . .
C2 C 0.2191(3) 1.0529(3) -0.0204(2) 0.0203(6) Uani 1 1 d . . . .
H2A H 0.295078 1.095896 -0.014625 0.024 Uiso 1 1 d R . . .
H2B H 0.139738 1.133316 -0.064535 0.024 Uiso 1 1 d R . . .
C3 C 0.2767(3) 0.9301(4) -0.0661(2) 0.0199(6) Uani 1 1 d . . . .
H3A H 0.199114 0.892621 -0.077255 0.024 Uiso 1 1 d R . . .
H3B H 0.320364 0.966751 -0.133115 0.024 Uiso 1 1 d R . . .
C4 C 0.4548(4) 0.6952(4) -0.0349(3) 0.0284(7) Uani 1 1 d . . . .
H4A H 0.524980 0.616151 0.016408 0.038(7) Uiso 1 1 d GR . . .
H4B H 0.504152 0.735171 -0.097402 0.038(7) Uiso 1 1 d GR . . .
H4C H 0.384940 0.653833 -0.051764 0.038(7) Uiso 1 1 d GR . . .
C5 C 0.1955(3) 0.7452(4) 0.4013(2) 0.0216(6) Uani 1 1 d . U . .
C7 C 0.3327(4) 0.6400(4) 0.4631(3) 0.0270(7) Uani 1 1 d . U . .
H7A H 0.359049 0.544569 0.449682 0.028(6) Uiso 1 1 d GR . . .
H7B H 0.316376 0.622716 0.536804 0.028(6) Uiso 1 1 d GR . . .
H7C H 0.410376 0.685100 0.442405 0.028(6) Uiso 1 1 d GR . . .
C9 C 0.5407(3) 0.4384(3) 0.2545(2) 0.0142(5) Uani 1 1 d . . . .
C10 C 0.6889(3) 0.4162(3) 0.2345(2) 0.0157(5) Uani 1 1 d . . . .
C11 C 0.7816(3) 0.2709(4) 0.2665(3) 0.0208(6) Uani 1 1 d . . . .
H11 H 0.881148 0.254684 0.255341 0.025 Uiso 1 1 d R . . .
C12 C 0.7317(4) 0.1498(4) 0.3144(3) 0.0234(6) Uani 1 1 d . . . .
H12 H 0.796456 0.051305 0.333496 0.028 Uiso 1 1 d R . . .
C13 C 0.5876(4) 0.1722(3) 0.3345(2) 0.0210(6) Uani 1 1 d . . . .
H13 H 0.554353 0.088425 0.367274 0.025 Uiso 1 1 d R . . .
C14 C 0.4899(3) 0.3156(3) 0.3072(2) 0.0167(5) Uani 1 1 d . . . .
C15 C 0.7452(3) 0.5481(3) 0.1829(2) 0.0170(5) Uani 1 1 d . . . .
H15 H 0.662390 0.635898 0.147498 0.020 Uiso 1 1 d R . . .
C16 C 0.8093(4) 0.5886(4) 0.2634(3) 0.0272(7) Uani 1 1 d . . . .
H16A H 0.735750 0.613078 0.312499 0.032(7) Uiso 1 1 d GR . . .
H16B H 0.843202 0.674976 0.229019 0.032(7) Uiso 1 1 d GR . . .
H16C H 0.889630 0.503376 0.300460 0.032(7) Uiso 1 1 d GR . . .
C17 C 0.8549(4) 0.5186(4) 0.1008(3) 0.0233(6) Uani 1 1 d . . . .
H17A H 0.941462 0.439385 0.134321 0.038(7) Uiso 1 1 d GR . . .
H17B H 0.879440 0.610224 0.063270 0.038(7) Uiso 1 1 d GR . . .
H17C H 0.813972 0.487402 0.052392 0.038(7) Uiso 1 1 d GR . . .
C18 C 0.3329(3) 0.3349(3) 0.3321(2) 0.0196(6) Uani 1 1 d . . . .
H18 H 0.283356 0.443658 0.319465 0.024 Uiso 1 1 d R . . .
C19 C 0.2617(4) 0.2846(4) 0.2617(3) 0.0272(7) Uani 1 1 d . . . .
H19A H 0.269302 0.343595 0.189732 0.031(7) Uiso 1 1 d GR . . .
H19B H 0.160504 0.299123 0.278393 0.031(7) Uiso 1 1 d GR . . .
H19C H 0.309824 0.178545 0.271721 0.031(7) Uiso 1 1 d GR . . .
C20 C 0.3142(4) 0.2503(5) 0.4457(3) 0.0314(8) Uani 1 1 d . . . .
H20A H 0.355186 0.142517 0.458613 0.033(7) Uiso 1 1 d GR . . .
H20B H 0.212117 0.273608 0.460973 0.033(7) Uiso 1 1 d GR . . .
H20C H 0.363578 0.280646 0.490063 0.033(7) Uiso 1 1 d GR . . .
C6 C 0.0741(4) 0.6764(6) 0.4291(3) 0.0465(13) Uani 1 1 d . U A 1
H6A H -0.009679 0.739402 0.383535 0.113(17) Uiso 1 1 d GR . A 1
H6B H 0.047068 0.663427 0.501016 0.113(17) Uiso 1 1 d GR . A 1
H6C H 0.108291 0.578593 0.418909 0.113(17) Uiso 1 1 d GR . A 1
C8 C 0.1526(5) 0.8950(5) 0.4214(3) 0.0352(9) Uani 1 1 d . U B 1
H8A H 0.229316 0.941290 0.400421 0.045(8) Uiso 1 1 d GR . B 1
H8B H 0.135891 0.878462 0.495028 0.045(8) Uiso 1 1 d GR . B 1
H8C H 0.064546 0.961333 0.381617 0.045(8) Uiso 1 1 d GR . B 1

loop_
_atom_site_aniso_label
_atom_site_aniso_U_11
_atom_site_aniso_U_22
_atom_site_aniso_U_33
_atom_site_aniso_U_23
_atom_site_aniso_U_13
_atom_site_aniso_U_12
W 0.01216(6) 0.01465(6) 0.01427(6) -0.00442(4) -0.00015(4) -0.00301(4)
Cl1 0.0181(3) 0.0203(3) 0.0267(4) -0.0092(3) -0.0012(3) -0.0074(3)
Cl2 0.0179(3) 0.0201(3) 0.0221(3) -0.0042(3) -0.0038(3) -0.0081(3)
O1 0.0184(10) 0.0148(10) 0.0182(10) -0.0055(8) -0.0001(8) -0.0012(8)
O2 0.0192(10) 0.0171(10) 0.0158(10) -0.0064(8) 0.0004(8) -0.0033(8)
N1 0.0159(11) 0.0192(12) 0.0173(11) -0.0062(10) -0.0004(9) -0.0042(10)
N2 0.0137(11) 0.0167(11) 0.0185(11) -0.0057(9) -0.0004(9) -0.0058(9)
C1 0.0267(16) 0.0212(15) 0.0246(16) -0.0106(13) -0.0042(13) 0.0040(13)
C2 0.0224(15) 0.0158(13) 0.0180(14) -0.0012(11) -0.0007(11) -0.0034(11)
C3 0.0186(14) 0.0224(15) 0.0155(13) -0.0032(11) -0.0007(11) -0.0047(12)
C4 0.0316(18) 0.0285(17) 0.0238(16) -0.0159(14) 0.0010(13) 0.0006(14)
C5 0.0185(14) 0.0268(16) 0.0175(13) -0.0090(12) -0.0002(11) -0.0021(12)
C7 0.0245(16) 0.0311(17) 0.0189(15) -0.0054(13) -0.0045(12) -0.0012(14)
C9 0.0129(12) 0.0154(13) 0.0138(12) -0.0055(10) -0.0001(9) -0.0026(10)
C10 0.0134(12) 0.0180(13) 0.0151(12) -0.0060(10) -0.0006(10) -0.0033(10)
C11 0.0149(13) 0.0201(14) 0.0248(15) -0.0069(12) -0.0013(11) -0.0017(11)
C12 0.0214(15) 0.0175(14) 0.0265(16) -0.0057(12) -0.0039(12) 0.0001(12)
C13 0.0240(15) 0.0147(13) 0.0211(14) -0.0022(11) -0.0027(12) -0.0044(12)
C14 0.0164(13) 0.0176(13) 0.0161(13) -0.0053(11) -0.0005(10) -0.0052(11)
C15 0.0143(13) 0.0175(13) 0.0196(13) -0.0074(11) 0.0007(10) -0.0037(10)
C16 0.0356(19) 0.0311(18) 0.0225(16) -0.0098(14) -0.0001(13) -0.0191(15)
C17 0.0202(15) 0.0263(16) 0.0252(16) -0.0103(13) 0.0062(12) -0.0088(13)
C18 0.0186(14) 0.0158(13) 0.0244(15) -0.0043(11) 0.0011(11) -0.0078(11)
C19 0.0221(16) 0.0273(17) 0.0344(18) -0.0099(14) -0.0039(13) -0.0094(13)
C20 0.0281(18) 0.035(2) 0.0292(18) -0.0057(15) 0.0085(14) -0.0145(15)
C6 0.0156(16) 0.065(3) 0.034(2) 0.020(2) 0.0004(14) -0.0161(18)
C8 0.045(2) 0.0341(19) 0.0223(16) -0.0158(15) -0.0065(15) 0.0026(17)

loop_
_atom_type_symbol
_atom_type_description
_atom_type_scat_dispersion_real
_atom_type_scat_dispersion_imag
_atom_type_scat_source
C C 0.0033 0.0016 'International Tables Vol C Tables 4.2.6.8 and 6.1.1.4'
H H 0.0000 0.0000 'International Tables Vol C Tables 4.2.6.8 and 6.1.1.4'
Cl Cl 0.1484 0.1585 'International Tables Vol C Tables 4.2.6.8 and 6.1.1.4'
N N 0.0061 0.0033 'International Tables Vol C Tables 4.2.6.8 and 6.1.1.4'
O O 0.0106 0.0060 'International Tables Vol C Tables 4.2.6.8 and 6.1.1.4'
W W -0.8490 6.8722 'International Tables Vol C Tables 4.2.6.8 and 6.1.1.4'

loop_
_exptl_crystal_face_index_h
_exptl_crystal_face_index_k
_exptl_crystal_face_index_l
_exptl_crystal_face_perp_dist
1.00 0.00 0.00 0.0900
-1.00 0.00 0.00 0.0900
0.00 0.00 -1.00 0.0900
0.00 0.00 1.00 0.0900
0.00 -1.00 0.00 0.0450
0.00 1.00 0.00 0.0450

loop_
_geom_angle_atom_site_label_1
_geom_angle_atom_site_label_2
_geom_angle_atom_site_label_3
_geom_angle
Cl2 W Cl1 156.95(3)
O1 W Cl1 80.56(6)
O1 W Cl2 80.63(6)
O1 W O2 69.21(7)
O2 W Cl1 80.74(6)
O2 W Cl2 80.21(6)
N1 W Cl1 95.27(9)
N1 W Cl2 98.68(9)
N1 W O1 92.33(10)
N1 W O2 161.48(10)
N1 W N2 106.37(12)
N2 W Cl1 97.67(8)
N2 W Cl2 95.88(8)
N2 W O1 161.30(10)
N2 W O2 92.11(10)
C1 O1 W 119.29(18)
C1 O1 C2 111.0(2)
C2 O1 W 116.48(17)
C3 O2 W 114.34(17)
C4 O2 W 120.5(2)
C4 O2 C3 111.3(2)
C5 N1 W 159.4(2)
C9 N2 W 173.5(2)
O1 C2 C3 107.1(2)
O2 C3 C2 106.8(2)
N1 C5 C7 108.7(3)
N1 C5 C6 109.3(3)
N1 C5 C8 107.9(3)
C6 C5 C7 111.0(3)
C6 C5 C8 109.8(3)
C8 C5 C7 110.1(3)
N2 C9 C10 118.8(3)
N2 C9 C14 120.5(3)
C14 C9 C10 120.6(3)
C9 C10 C15 120.9(3)
C11 C10 C9 118.3(3)
C11 C10 C15 120.8(3)
C12 C11 C10 121.4(3)
C11 C12 C13 120.1(3)
C12 C13 C14 121.3(3)
C9 C14 C18 122.3(3)
C13 C14 C9 118.3(3)
C13 C14 C18 119.4(3)
C10 C15 C16 110.6(3)
C10 C15 C17 111.9(2)
C16 C15 C17 110.8(3)
C14 C18 C19 111.0(3)
C14 C18 C20 111.6(3)
C19 C18 C20 110.3(3)

loop_
_geom_bond_atom_site_label_1
_geom_bond_atom_site_label_2
_geom_bond_distance
W Cl1 2.3918(7)
W Cl2 2.3903(7)
W O1 2.320(2)
W O2 2.375(2)
W N1 1.745(3)
W N2 1.765(3)
O1 C1 1.439(4)
O1 C2 1.445(4)
O2 C3 1.437(4)
O2 C4 1.434(4)
N1 C5 1.450(4)
N2 C9 1.387(4)
C2 C3 1.495(4)
C5 C7 1.532(5)
C5 C6 1.518(5)
C5 C8 1.532(5)
C9 C10 1.423(4)
C9 C14 1.416(4)
C10 C11 1.391(4)
C10 C15 1.519(4)
C11 C12 1.384(5)
C12 C13 1.385(5)
C13 C14 1.396(4)
C14 C18 1.521(4)
C15 C16 1.534(4)
C15 C17 1.536(4)
C18 C19 1.526(5)
C18 C20 1.537(5)
